data_7106606
loop_
_publ_author_name
'Gianpiero Cera'
'Pasquale Crispino'
'Magda Monari'
'Marco Bandini'

_publ_section_title
;
 Stereoselective synthesis of tetracyclic indolines via gold-catalyzed
 cascade cyclization reactions
;
_journal_name_full Chem.Commun.
_journal_page_first 7803
_journal_paper_doi 10.1039/c1cc12328a
_journal_volume 47
_journal_year 2011
_chemical_absolute_configuration unk
_chemical_formula_sum 'C24 H31 N O5'
_chemical_formula_weight 413.50
_chemical_name_systematic
;
?
;
_space_group_IT_number 5
_symmetry_cell_setting monoclinic
_symmetry_space_group_name_Hall 'C 2y'
_symmetry_space_group_name_H-M 'C 1 2 1'
_atom_sites_solution_hydrogens geom
_atom_sites_solution_primary direct
_atom_sites_solution_secondary difmap
_audit_creation_method SHELXL-97
_cell_angle_alpha 90.00
_cell_angle_beta 90.601(4)
_cell_angle_gamma 90.00
_cell_formula_units_Z 4
_cell_length_a 17.796(6)
_cell_length_b 6.2520(18)
_cell_length_c 20.307(6)
_cell_measurement_temperature 293(2)
_cell_volume 2259.2(12)
_computing_cell_refinement SMART
_computing_data_collection SMART
_computing_data_reduction SAINT+
_computing_molecular_graphics 'SCHAKAL99 (Keller 1999)'
_computing_publication_material 'SHELXL-97 (Sheldrick, 1997)'
_computing_structure_refinement 'SHELXL-97 (Sheldrick, 1997)'
_computing_structure_solution 'SIR-97 (Giacovazzo, 1997)'
_diffrn_ambient_temperature 293(2)
_diffrn_measured_fraction_theta_full 0.997
_diffrn_measured_fraction_theta_max 0.997
_diffrn_measurement_device_type 'Bruker SMART Apex II CCD'
_diffrn_measurement_method 'phi and omega scans'
_diffrn_radiation_monochromator graphite
_diffrn_radiation_source 'fine-focus sealed tube'
_diffrn_radiation_type MoK\a
_diffrn_radiation_wavelength 0.71073
_diffrn_reflns_av_R_equivalents 0.0321
_diffrn_reflns_av_sigmaI/netI 0.0355
_diffrn_reflns_limit_h_max 21
_diffrn_reflns_limit_h_min -21
_diffrn_reflns_limit_k_max 7
_diffrn_reflns_limit_k_min -7
_diffrn_reflns_limit_l_max 24
_diffrn_reflns_limit_l_min -24
_diffrn_reflns_number 10746
_diffrn_reflns_theta_full 25.41
_diffrn_reflns_theta_max 25.41
_diffrn_reflns_theta_min 2.01
_exptl_absorpt_coefficient_mu 0.085
_exptl_absorpt_correction_T_max 0.989
_exptl_absorpt_correction_T_min 0.978
_exptl_absorpt_correction_type empirical
_exptl_absorpt_process_details SADABS
_exptl_crystal_colour colorless
_exptl_crystal_density_diffrn 1.216
_exptl_crystal_density_method 'not measured'
_exptl_crystal_description platelet
_exptl_crystal_F_000 888
_exptl_crystal_size_max 0.30
_exptl_crystal_size_mid 0.20
_exptl_crystal_size_min 0.15
_refine_diff_density_max 0.216
_refine_diff_density_min -0.171
_refine_diff_density_rms 0.030
_refine_ls_extinction_method none
_refine_ls_goodness_of_fit_ref 1.029
_refine_ls_hydrogen_treatment constr
_refine_ls_matrix_type full
_refine_ls_number_parameters 278
_refine_ls_number_reflns 4162
_refine_ls_number_restraints 1
_refine_ls_restrained_S_all 1.029
_refine_ls_R_factor_all 0.0495
_refine_ls_R_factor_gt 0.0381
_refine_ls_shift/su_max 0.000
_refine_ls_shift/su_mean 0.000
_refine_ls_structure_factor_coef Fsqd
_refine_ls_weighting_details 'calc w=1/[\s^2^(Fo^2^)+(0.0511P)^2^+0.1715P] where P=(Fo^2^+2Fc^2^)/3'
_refine_ls_weighting_scheme calc
_refine_ls_wR_factor_gt 0.0897
_refine_ls_wR_factor_ref 0.0963
_reflns_number_gt 3442
_reflns_number_total 4162
_reflns_threshold_expression >2\s(I)
_cod_data_source_file c1cc12328a.txt
_cod_data_source_block comp-5a
_cod_original_sg_symbol_H-M C2
_cod_database_code 7106606

loop_
_symmetry_equiv_pos_as_xyz
'x, y, z'
'-x, y, -z'
'x+1/2, y+1/2, z'
'-x+1/2, y+1/2, -z'

loop_
_atom_site_label
_atom_site_type_symbol
_atom_site_fract_x
_atom_site_fract_y
_atom_site_fract_z
_atom_site_U_iso_or_equiv
_atom_site_adp_type
_atom_site_occupancy
_atom_site_symmetry_multiplicity
_atom_site_calc_flag
_atom_site_refinement_flags
_atom_site_disorder_assembly
_atom_site_disorder_group
O2 O 0.59019(8) 0.9706(3) 0.65920(8) 0.0684(5) Uani 1 1 d . . .
O3 O 0.66858(7) 0.7056(2) 0.62993(6) 0.0546(4) Uani 1 1 d . . .
O4 O 0.80548(8) 0.9748(3) 0.67020(8) 0.0608(4) Uani 1 1 d . . .
O5 O 0.80859(6) 0.6700(2) 0.72950(6) 0.0465(3) Uani 1 1 d . . .
O1 O 0.59079(8) 1.1333(3) 0.92778(7) 0.0612(4) Uani 1 1 d . . .
N1 N 0.68963(11) 1.3586(3) 0.90150(8) 0.0619(5) Uani 1 1 d . . .
H1N H 0.6860 1.4937 0.9088 0.074 Uiso 1 1 calc R . .
C1 C 0.67500(10) 1.0472(3) 0.83786(9) 0.0410(4) Uani 1 1 d . . .
C13 C 0.69593(9) 0.8782(3) 0.72913(8) 0.0390(4) Uani 1 1 d . . .
C21 C 0.88743(10) 0.6131(3) 0.71253(11) 0.0527(5) Uani 1 1 d . . .
C20 C 0.77660(10) 0.8462(3) 0.70605(9) 0.0425(4) Uani 1 1 d . . .
C12 C 0.66474(11) 0.7094(3) 0.77884(9) 0.0435(4) Uani 1 1 d . . .
H12A H 0.6274 0.6183 0.7579 0.052 Uiso 1 1 calc R . .
H12B H 0.7049 0.6207 0.7965 0.052 Uiso 1 1 calc R . .
C3 C 0.80342(11) 0.8883(4) 0.88476(10) 0.0512(5) Uani 1 1 d . . .
H3 H 0.8001 0.7593 0.8621 0.061 Uiso 1 1 calc R . .
C7 C 0.75279(12) 1.2307(3) 0.91387(9) 0.0510(5) Uani 1 1 d . . .
C11 C 0.63036(10) 0.8422(3) 0.83169(8) 0.0421(4) Uani 1 1 d . . .
C2 C 0.74771(10) 1.0399(3) 0.87855(9) 0.0429(4) Uani 1 1 d . . .
C16 C 0.62552(12) 0.6298(4) 0.57211(10) 0.0605(6) Uani 1 1 d . . .
C10 C 0.56499(11) 0.8175(4) 0.86107(10) 0.0525(5) Uani 1 1 d . . .
H10 H 0.5369 0.6944 0.8532 0.063 Uiso 1 1 calc R . .
C9 C 0.53557(12) 0.9840(4) 0.90663(11) 0.0634(6) Uani 1 1 d . . .
H9A H 0.4951 1.0607 0.8846 0.076 Uiso 1 1 calc R . .
H9B H 0.5147 0.9141 0.9450 0.076 Uiso 1 1 calc R . .
C6 C 0.81379(14) 1.2764(4) 0.95430(10) 0.0638(6) Uani 1 1 d . . .
H6 H 0.8171 1.4047 0.9773 0.077 Uiso 1 1 calc R . .
C8 C 0.63185(12) 1.2228(3) 0.87425(9) 0.0527(5) Uani 1 1 d . . .
H8 H 0.5987 1.3022 0.8442 0.063 Uiso 1 1 calc R . .
C5 C 0.86980(14) 1.1222(5) 0.95894(11) 0.0674(7) Uani 1 1 d . . .
H5 H 0.9118 1.1490 0.9853 0.081 Uiso 1 1 calc R . .
C22 C 0.94036(11) 0.7869(4) 0.73712(12) 0.0632(6) Uani 1 1 d . . .
H22A H 0.9914 0.7399 0.7326 0.095 Uiso 1 1 calc R . .
H22B H 0.9305 0.8161 0.7826 0.095 Uiso 1 1 calc R . .
H22C H 0.9326 0.9146 0.7117 0.095 Uiso 1 1 calc R . .
C4 C 0.86500(12) 0.9317(4) 0.92572(11) 0.0630(6) Uani 1 1 d . . .
H4 H 0.9030 0.8308 0.9305 0.076 Uiso 1 1 calc R . .
C23 C 0.89917(13) 0.4095(4) 0.75094(17) 0.0838(8) Uani 1 1 d . . .
H23A H 0.8655 0.3014 0.7346 0.126 Uiso 1 1 calc R . .
H23B H 0.8894 0.4353 0.7967 0.126 Uiso 1 1 calc R . .
H23C H 0.9501 0.3620 0.7460 0.126 Uiso 1 1 calc R . .
C24 C 0.89250(14) 0.5764(6) 0.63963(13) 0.0903(10) Uani 1 1 d . . .
H24A H 0.8574 0.4672 0.6267 0.135 Uiso 1 1 calc R . .
H24B H 0.9425 0.5319 0.6289 0.135 Uiso 1 1 calc R . .
H24C H 0.8808 0.7067 0.6167 0.135 Uiso 1 1 calc R . .
C17 C 0.55366(14) 0.5320(5) 0.59518(14) 0.0823(8) Uani 1 1 d . . .
H17A H 0.5222 0.6412 0.6134 0.123 Uiso 1 1 calc R . .
H17B H 0.5645 0.4263 0.6282 0.123 Uiso 1 1 calc R . .
H17C H 0.5282 0.4656 0.5586 0.123 Uiso 1 1 calc R . .
C19 C 0.67713(18) 0.4625(7) 0.54370(17) 0.1132(13) Uani 1 1 d . . .
H19A H 0.6893 0.3586 0.5770 0.170 Uiso 1 1 calc R . .
H19B H 0.7224 0.5296 0.5288 0.170 Uiso 1 1 calc R . .
H19C H 0.6525 0.3930 0.5073 0.170 Uiso 1 1 calc R . .
C18 C 0.61213(18) 0.8120(6) 0.52442(12) 0.0964(10) Uani 1 1 d . . .
H18A H 0.6587 0.8850 0.5166 0.145 Uiso 1 1 calc R . .
H18B H 0.5766 0.9103 0.5428 0.145 Uiso 1 1 calc R . .
H18C H 0.5927 0.7565 0.4836 0.145 Uiso 1 1 calc R . .
C15 C 0.64543(10) 0.8634(3) 0.66848(9) 0.0443(4) Uani 1 1 d . . .
C14 C 0.68843(11) 1.0967(3) 0.76438(9) 0.0445(5) Uani 1 1 d . . .
H14A H 0.7339 1.1802 0.7593 0.053 Uiso 1 1 calc R . .
H14B H 0.6466 1.1770 0.7460 0.053 Uiso 1 1 calc R . .

loop_
_atom_site_aniso_label
_atom_site_aniso_U_11
_atom_site_aniso_U_22
_atom_site_aniso_U_33
_atom_site_aniso_U_23
_atom_site_aniso_U_13
_atom_site_aniso_U_12
O2 0.0507(8) 0.0792(11) 0.0748(10) -0.0052(9) -0.0136(7) 0.0253(9)
O3 0.0464(7) 0.0685(10) 0.0489(7) -0.0159(7) -0.0066(6) 0.0094(7)
O4 0.0463(8) 0.0655(10) 0.0707(10) 0.0147(8) 0.0128(7) 0.0060(8)
O5 0.0323(6) 0.0473(8) 0.0599(8) -0.0038(6) 0.0002(6) 0.0088(6)
O1 0.0668(9) 0.0714(10) 0.0458(8) -0.0002(7) 0.0158(7) 0.0157(9)
N1 0.0892(13) 0.0378(9) 0.0589(10) -0.0086(9) 0.0069(9) 0.0095(10)
C1 0.0473(10) 0.0383(10) 0.0374(9) 0.0002(8) 0.0043(8) 0.0079(8)
C13 0.0387(9) 0.0384(10) 0.0398(9) 0.0008(8) 0.0015(7) 0.0058(8)
C21 0.0300(9) 0.0573(13) 0.0708(13) -0.0131(11) -0.0009(9) 0.0119(9)
C20 0.0359(9) 0.0472(11) 0.0444(10) -0.0025(10) 0.0003(8) 0.0046(9)
C12 0.0453(10) 0.0381(10) 0.0471(10) 0.0023(9) 0.0027(8) 0.0042(8)
C3 0.0516(11) 0.0541(12) 0.0479(11) -0.0007(10) -0.0009(9) 0.0071(10)
C7 0.0665(13) 0.0440(12) 0.0428(10) 0.0017(9) 0.0090(10) 0.0006(10)
C11 0.0418(10) 0.0426(10) 0.0420(10) 0.0078(9) 0.0014(8) 0.0105(9)
C2 0.0487(11) 0.0426(11) 0.0375(10) 0.0024(8) 0.0031(8) 0.0008(9)
C16 0.0562(12) 0.0808(16) 0.0445(11) -0.0096(11) -0.0041(9) -0.0120(12)
C10 0.0450(11) 0.0570(13) 0.0557(11) 0.0116(10) 0.0058(9) 0.0068(10)
C9 0.0512(12) 0.0821(17) 0.0573(13) 0.0086(12) 0.0153(10) 0.0152(13)
C6 0.0848(17) 0.0581(14) 0.0486(12) -0.0067(11) 0.0019(11) -0.0214(13)
C8 0.0662(13) 0.0479(12) 0.0441(10) 0.0011(10) 0.0087(10) 0.0189(11)
C5 0.0595(14) 0.0881(19) 0.0546(13) 0.0001(13) -0.0047(11) -0.0178(14)
C22 0.0374(11) 0.0686(15) 0.0836(15) -0.0069(13) -0.0014(10) 0.0007(10)
C4 0.0533(12) 0.0792(18) 0.0565(13) 0.0019(12) -0.0041(10) 0.0045(11)
C23 0.0475(13) 0.0584(15) 0.145(3) 0.0003(16) -0.0086(14) 0.0150(11)
C24 0.0559(14) 0.129(3) 0.0860(18) -0.0436(19) 0.0016(12) 0.0233(16)
C17 0.0745(16) 0.092(2) 0.0801(17) 0.0050(16) -0.0076(13) -0.0283(16)
C19 0.096(2) 0.145(3) 0.098(2) -0.072(2) -0.0004(17) 0.004(2)
C18 0.114(2) 0.124(3) 0.0514(13) 0.0185(16) -0.0151(14) -0.044(2)
C15 0.0389(10) 0.0500(11) 0.0441(10) 0.0023(9) 0.0035(8) 0.0068(9)
C14 0.0519(11) 0.0395(10) 0.0422(10) 0.0027(8) 0.0034(8) 0.0092(9)

loop_
_atom_type_symbol
_atom_type_description
_atom_type_scat_dispersion_real
_atom_type_scat_dispersion_imag
_atom_type_scat_source
C C 0.0033 0.0016 'International Tables Vol C Tables 4.2.6.8 and 6.1.1.4'
H H 0.0000 0.0000 'International Tables Vol C Tables 4.2.6.8 and 6.1.1.4'
N N 0.0061 0.0033 'International Tables Vol C Tables 4.2.6.8 and 6.1.1.4'
O O 0.0106 0.0060 'International Tables Vol C Tables 4.2.6.8 and 6.1.1.4'

loop_
_geom_angle_atom_site_label_1
_geom_angle_atom_site_label_2
_geom_angle_atom_site_label_3
_geom_angle
_geom_angle_site_symmetry_1
_geom_angle_site_symmetry_3
_geom_angle_publ_flag
C15 O3 C16 123.14(16) . . ?
C20 O5 C21 121.10(15) . . ?
C9 O1 C8 112.64(16) . . ?
C7 N1 C8 107.51(17) . . ?
C7 N1 H1N 126.2 . . ?
C8 N1 H1N 126.2 . . ?
C11 C1 C2 117.41(16) . . ?
C11 C1 C8 112.42(15) . . ?
C2 C1 C8 100.73(15) . . ?
C11 C1 C14 100.14(15) . . ?
C2 C1 C14 112.92(15) . . ?
C8 C1 C14 113.91(15) . . ?
C15 C13 C20 107.03(14) . . ?
C15 C13 C14 112.03(15) . . ?
C20 C13 C14 110.06(16) . . ?
C15 C13 C12 105.71(15) . . ?
C20 C13 C12 116.74(15) . . ?
C14 C13 C12 105.29(14) . . ?
O5 C21 C24 109.31(16) . . ?
O5 C21 C23 101.99(18) . . ?
C24 C21 C23 111.8(2) . . ?
O5 C21 C22 109.57(16) . . ?
C24 C21 C22 112.9(2) . . ?
C23 C21 C22 110.62(19) . . ?
O4 C20 O5 125.99(16) . . ?
O4 C20 C13 120.45(17) . . ?
O5 C20 C13 113.56(16) . . ?
C11 C12 C13 103.83(15) . . ?
C11 C12 H12A 111.0 . . ?
C13 C12 H12A 111.0 . . ?
C11 C12 H12B 111.0 . . ?
C13 C12 H12B 111.0 . . ?
H12A C12 H12B 109.0 . . ?
C2 C3 C4 118.7(2) . . ?
C2 C3 H3 120.6 . . ?
C4 C3 H3 120.6 . . ?
C6 C7 C2 121.9(2) . . ?
C6 C7 N1 127.7(2) . . ?
C2 C7 N1 110.41(18) . . ?
C10 C11 C12 128.9(2) . . ?
C10 C11 C1 121.70(18) . . ?
C12 C11 C1 108.18(15) . . ?
C3 C2 C7 119.96(18) . . ?
C3 C2 C1 132.45(18) . . ?
C7 C2 C1 107.60(17) . . ?
O3 C16 C17 108.71(18) . . ?
O3 C16 C19 102.34(19) . . ?
C17 C16 C19 111.2(3) . . ?
O3 C16 C18 110.2(2) . . ?
C17 C16 C18 112.3(2) . . ?
C19 C16 C18 111.7(2) . . ?
C11 C10 C9 121.0(2) . . ?
C11 C10 H10 119.5 . . ?
C9 C10 H10 119.5 . . ?
O1 C9 C10 113.62(17) . . ?
O1 C9 H9A 108.8 . . ?
C10 C9 H9A 108.8 . . ?
O1 C9 H9B 108.8 . . ?
C10 C9 H9B 108.8 . . ?
H9A C9 H9B 107.7 . . ?
C7 C6 C5 117.1(2) . . ?
C7 C6 H6 121.5 . . ?
C5 C6 H6 121.5 . . ?
O1 C8 N1 107.88(16) . . ?
O1 C8 C1 110.41(17) . . ?
N1 C8 C1 104.37(16) . . ?
O1 C8 H8 111.3 . . ?
N1 C8 H8 111.3 . . ?
C1 C8 H8 111.3 . . ?
C4 C5 C6 121.9(2) . . ?
C4 C5 H5 119.1 . . ?
C6 C5 H5 119.1 . . ?
C21 C22 H22A 109.5 . . ?
C21 C22 H22B 109.5 . . ?
H22A C22 H22B 109.5 . . ?
C21 C22 H22C 109.5 . . ?
H22A C22 H22C 109.5 . . ?
H22B C22 H22C 109.5 . . ?
C5 C4 C3 120.5(2) . . ?
C5 C4 H4 119.8 . . ?
C3 C4 H4 119.8 . . ?
C21 C23 H23A 109.5 . . ?
C21 C23 H23B 109.5 . . ?
H23A C23 H23B 109.5 . . ?
C21 C23 H23C 109.5 . . ?
H23A C23 H23C 109.5 . . ?
H23B C23 H23C 109.5 . . ?
C21 C24 H24A 109.5 . . ?
C21 C24 H24B 109.5 . . ?
H24A C24 H24B 109.5 . . ?
C21 C24 H24C 109.5 . . ?
H24A C24 H24C 109.5 . . ?
H24B C24 H24C 109.5 . . ?
C16 C17 H17A 109.5 . . ?
C16 C17 H17B 109.5 . . ?
H17A C17 H17B 109.5 . . ?
C16 C17 H17C 109.5 . . ?
H17A C17 H17C 109.5 . . ?
H17B C17 H17C 109.5 . . ?
C16 C19 H19A 109.5 . . ?
C16 C19 H19B 109.5 . . ?
H19A C19 H19B 109.5 . . ?
C16 C19 H19C 109.5 . . ?
H19A C19 H19C 109.5 . . ?
H19B C19 H19C 109.5 . . ?
C16 C18 H18A 109.5 . . ?
C16 C18 H18B 109.5 . . ?
H18A C18 H18B 109.5 . . ?
C16 C18 H18C 109.5 . . ?
H18A C18 H18C 109.5 . . ?
H18B C18 H18C 109.5 . . ?
O2 C15 O3 125.44(18) . . ?
O2 C15 C13 124.62(18) . . ?
O3 C15 C13 109.79(15) . . ?
C1 C14 C13 106.54(15) . . ?
C1 C14 H14A 110.4 . . ?
C13 C14 H14A 110.4 . . ?
C1 C14 H14B 110.4 . . ?
C13 C14 H14B 110.4 . . ?
H14A C14 H14B 108.6 . . ?

loop_
_geom_bond_atom_site_label_1
_geom_bond_atom_site_label_2
_geom_bond_distance
_geom_bond_site_symmetry_2
_geom_bond_publ_flag
O2 C15 1.203(2) . ?
O3 C15 1.328(2) . ?
O3 C16 1.473(2) . ?
O4 C20 1.204(2) . ?
O5 C20 1.326(2) . ?
O5 C21 1.491(2) . ?
O1 C9 1.419(3) . ?
O1 C8 1.430(2) . ?
N1 C7 1.400(3) . ?
N1 C8 1.440(3) . ?
N1 H1N 0.8600 . ?
C1 C11 1.512(3) . ?
C1 C2 1.529(3) . ?
C1 C8 1.534(3) . ?
C1 C14 1.545(3) . ?
C13 C15 1.520(2) . ?
C13 C20 1.528(2) . ?
C13 C14 1.549(3) . ?
C13 C12 1.566(3) . ?
C21 C24 1.502(3) . ?
C21 C23 1.506(3) . ?
C21 C22 1.519(3) . ?
C12 C11 1.493(3) . ?
C12 H12A 0.9700 . ?
C12 H12B 0.9700 . ?
C3 C2 1.376(3) . ?
C3 C4 1.395(3) . ?
C3 H3 0.9300 . ?
C7 C6 1.384(3) . ?
C7 C2 1.394(3) . ?
C11 C10 1.322(3) . ?
C16 C17 1.497(3) . ?
C16 C19 1.511(4) . ?
C16 C18 1.512(4) . ?
C10 C9 1.491(3) . ?
C10 H10 0.9300 . ?
C9 H9A 0.9700 . ?
C9 H9B 0.9700 . ?
C6 C5 1.389(4) . ?
C6 H6 0.9300 . ?
C8 H8 0.9800 . ?
C5 C4 1.371(4) . ?
C5 H5 0.9300 . ?
C22 H22A 0.9600 . ?
C22 H22B 0.9600 . ?
C22 H22C 0.9600 . ?
C4 H4 0.9300 . ?
C23 H23A 0.9600 . ?
C23 H23B 0.9600 . ?
C23 H23C 0.9600 . ?
C24 H24A 0.9600 . ?
C24 H24B 0.9600 . ?
C24 H24C 0.9600 . ?
C17 H17A 0.9600 . ?
C17 H17B 0.9600 . ?
C17 H17C 0.9600 . ?
C19 H19A 0.9600 . ?
C19 H19B 0.9600 . ?
C19 H19C 0.9600 . ?
C18 H18A 0.9600 . ?
C18 H18B 0.9600 . ?
C18 H18C 0.9600 . ?
C14 H14A 0.9700 . ?
C14 H14B 0.9700 . ?

loop_
_geom_torsion_atom_site_label_1
_geom_torsion_atom_site_label_2
_geom_torsion_atom_site_label_3
_geom_torsion_atom_site_label_4
_geom_torsion
_geom_torsion_site_symmetry_1
_geom_torsion_site_symmetry_2
_geom_torsion_site_symmetry_3
_geom_torsion_site_symmetry_4
_geom_torsion_publ_flag
C20 O5 C21 C24 -62.9(3) . . . . ?
C20 O5 C21 C23 178.58(18) . . . . ?
C20 O5 C21 C22 61.3(2) . . . . ?
C21 O5 C20 O4 0.0(3) . . . . ?
C21 O5 C20 C13 -179.67(15) . . . . ?
C15 C13 C20 O4 65.2(2) . . . . ?
C14 C13 C20 O4 -56.7(2) . . . . ?
C12 C13 C20 O4 -176.64(17) . . . . ?
C15 C13 C20 O5 -115.07(17) . . . . ?
C14 C13 C20 O5 122.96(17) . . . . ?
C12 C13 C20 O5 3.1(2) . . . . ?
C15 C13 C12 C11 -109.26(16) . . . . ?
C20 C13 C12 C11 131.90(16) . . . . ?
C14 C13 C12 C11 9.49(18) . . . . ?
C8 N1 C7 C6 -162.2(2) . . . . ?
C8 N1 C7 C2 18.1(2) . . . . ?
C13 C12 C11 C10 135.5(2) . . . . ?
C13 C12 C11 C1 -32.08(18) . . . . ?
C2 C1 C11 C10 109.7(2) . . . . ?
C8 C1 C11 C10 -6.5(2) . . . . ?
C14 C1 C11 C10 -127.74(18) . . . . ?
C2 C1 C11 C12 -81.63(19) . . . . ?
C8 C1 C11 C12 162.22(15) . . . . ?
C14 C1 C11 C12 40.94(17) . . . . ?
C4 C3 C2 C7 -1.3(3) . . . . ?
C4 C3 C2 C1 178.56(19) . . . . ?
C6 C7 C2 C3 1.7(3) . . . . ?
N1 C7 C2 C3 -178.56(17) . . . . ?
C6 C7 C2 C1 -178.11(18) . . . . ?
N1 C7 C2 C1 1.6(2) . . . . ?
C11 C1 C2 C3 39.0(3) . . . . ?
C8 C1 C2 C3 161.3(2) . . . . ?
C14 C1 C2 C3 -76.8(3) . . . . ?
C11 C1 C2 C7 -141.22(16) . . . . ?
C8 C1 C2 C7 -18.85(18) . . . . ?
C14 C1 C2 C7 103.02(17) . . . . ?
C15 O3 C16 C17 -65.6(3) . . . . ?
C15 O3 C16 C19 176.7(2) . . . . ?
C15 O3 C16 C18 57.8(3) . . . . ?
C12 C11 C10 C9 -171.66(18) . . . . ?
C1 C11 C10 C9 -5.5(3) . . . . ?
C8 O1 C9 C10 50.5(2) . . . . ?
C11 C10 C9 O1 -15.7(3) . . . . ?
C2 C7 C6 C5 -0.7(3) . . . . ?
N1 C7 C6 C5 179.62(19) . . . . ?
C9 O1 C8 N1 -175.75(16) . . . . ?
C9 O1 C8 C1 -62.3(2) . . . . ?
C7 N1 C8 O1 87.69(18) . . . . ?
C7 N1 C8 C1 -29.8(2) . . . . ?
C11 C1 C8 O1 39.0(2) . . . . ?
C2 C1 C8 O1 -86.81(19) . . . . ?
C14 C1 C8 O1 152.02(17) . . . . ?
C11 C1 C8 N1 154.68(15) . . . . ?
C2 C1 C8 N1 28.88(18) . . . . ?
C14 C1 C8 N1 -92.29(19) . . . . ?
C7 C6 C5 C4 -0.7(3) . . . . ?
C6 C5 C4 C3 1.2(3) . . . . ?
C2 C3 C4 C5 -0.2(3) . . . . ?
C16 O3 C15 O2 -4.7(3) . . . . ?
C16 O3 C15 C13 171.08(17) . . . . ?
C20 C13 C15 O2 -142.9(2) . . . . ?
C14 C13 C15 O2 -22.1(3) . . . . ?
C12 C13 C15 O2 92.0(2) . . . . ?
C20 C13 C15 O3 41.3(2) . . . . ?
C14 C13 C15 O3 162.06(15) . . . . ?
C12 C13 C15 O3 -83.77(17) . . . . ?
C11 C1 C14 C13 -33.36(18) . . . . ?
C2 C1 C14 C13 92.33(19) . . . . ?
C8 C1 C14 C13 -153.56(17) . . . . ?
C15 C13 C14 C1 129.69(16) . . . . ?
C20 C13 C14 C1 -111.35(17) . . . . ?
C12 C13 C14 C1 15.27(19) . . . . ?

loop_
_cod_related_entry_id
_cod_related_entry_database
_cod_related_entry_code
1 ChemSpider 30653308
